data_7202078
loop_
_publ_author_name
'Hao, Hong-Qing'
'Wang, Jing'
'Liu, Wen-Ting'
'Tong, Ming-Liang'

_publ_section_title
;
 Two 3D hybrid networks of mog and bcu topology constructed with
 copper(I/I,II) halides and N,N&#x2032;-spacers
;
_journal_issue 10
_journal_name_full CrystEngComm
_journal_page_first 1454
_journal_paper_doi 10.1039/b803728k
_journal_volume 10
_journal_year 2008
_chemical_formula_sum 'C20 H16 Cl Cu2 N5 O3'
_chemical_formula_weight 536.91
_chemical_name_systematic
;
?
;
_space_group_IT_number 21
_symmetry_cell_setting orthorhombic
_symmetry_space_group_name_Hall 'C 2 2'
_symmetry_space_group_name_H-M 'C 2 2 2'
_atom_sites_solution_hydrogens geom
_atom_sites_solution_primary direct
_atom_sites_solution_secondary difmap
_audit_creation_method SHELXL-97
_cell_angle_alpha 90.00
_cell_angle_beta 90.00
_cell_angle_gamma 90.00
_cell_formula_units_Z 2
_cell_length_a 15.083(2)
_cell_length_b 20.531(3)
_cell_length_c 3.6656(6)
_cell_measurement_temperature 293(2)
_cell_volume 1135.1(3)
_computing_cell_refinement 'SAINT-PLUS, Ver. 6.0, 1997'
_computing_data_collection 'SMART, 1998.'
_computing_data_reduction 'SAINT-PLUS, Ver. 6.0, 1997'
_computing_molecular_graphics 'XP, Ver. 6.10, Bruker AXS Inc., 2000'
_computing_publication_material 'SHELXTL-Bruker AXS Inc., 1998'
_computing_structure_refinement 'SHELXL-97 (Sheldrick, 1997)'
_computing_structure_solution 'SHELXS-97 (Sheldrick, 1990)'
_diffrn_ambient_temperature 293(2)
_diffrn_measured_fraction_theta_full 0.983
_diffrn_measured_fraction_theta_max 0.983
_diffrn_measurement_device_type 'CCD area detector'
_diffrn_measurement_method 'phi and omega scans'
_diffrn_radiation_monochromator graphite
_diffrn_radiation_source 'fine-focus sealed tube'
_diffrn_radiation_type MoK\a
_diffrn_radiation_wavelength 0.71073
_diffrn_reflns_av_R_equivalents 0.0180
_diffrn_reflns_av_sigmaI/netI 0.0371
_diffrn_reflns_limit_h_max 18
_diffrn_reflns_limit_h_min -8
_diffrn_reflns_limit_k_max 22
_diffrn_reflns_limit_k_min -24
_diffrn_reflns_limit_l_max 3
_diffrn_reflns_limit_l_min -4
_diffrn_reflns_number 2258
_diffrn_reflns_theta_full 25.96
_diffrn_reflns_theta_max 25.96
_diffrn_reflns_theta_min 1.98
_diffrn_standards_decay_% 0
_diffrn_standards_interval_count 0
_diffrn_standards_interval_time 0
_diffrn_standards_number 0
_exptl_absorpt_coefficient_mu 2.022
_exptl_absorpt_correction_T_max 0.724
_exptl_absorpt_correction_T_min 0.551
_exptl_absorpt_correction_type multi-scan
_exptl_absorpt_process_details 'SADABS (Bruker, 2002)'
_exptl_crystal_colour orange
_exptl_crystal_density_diffrn 1.571
_exptl_crystal_density_method 'not measured'
_exptl_crystal_description prism
_exptl_crystal_F_000 540
_exptl_crystal_size_max 0.32
_exptl_crystal_size_mid 0.25
_exptl_crystal_size_min 0.16
_refine_diff_density_max 1.627
_refine_diff_density_min -0.533
_refine_diff_density_rms 0.183
_refine_ls_abs_structure_details 'Flack H D (1983), Acta Cryst. A39, 876-881'
_refine_ls_abs_structure_Flack 0.01(6)
_refine_ls_extinction_method none
_refine_ls_goodness_of_fit_ref 1.175
_refine_ls_hydrogen_treatment constr
_refine_ls_matrix_type full
_refine_ls_number_parameters 82
_refine_ls_number_reflns 1117
_refine_ls_number_restraints 21
_refine_ls_restrained_S_all 1.188
_refine_ls_R_factor_all 0.0752
_refine_ls_R_factor_gt 0.0674
_refine_ls_shift/su_max 0.000
_refine_ls_shift/su_mean 0.000
_refine_ls_structure_factor_coef Fsqd
_refine_ls_weighting_details 'calc w=1/[\s^2^(Fo^2^)+(0.1360P)^2^+0.0337P] where P=(Fo^2^+2Fc^2^)/3'
_refine_ls_weighting_scheme calc
_refine_ls_wR_factor_gt 0.1986
_refine_ls_wR_factor_ref 0.2075
_reflns_number_gt 944
_reflns_number_total 1117
_reflns_threshold_expression >2sigma(I)
_cod_data_source_file b803728k.txt
_cod_data_source_block complex1
_cod_original_sg_symbol_H-M C222
_cod_database_code 7202078

loop_
_symmetry_equiv_pos_as_xyz
'x, y, z'
'-x, -y, z'
'-x, y, -z'
'x, -y, -z'
'x+1/2, y+1/2, z'
'-x+1/2, -y+1/2, z'
'-x+1/2, y+1/2, -z'
'x+1/2, -y+1/2, -z'

loop_
_atom_site_label
_atom_site_type_symbol
_atom_site_fract_x
_atom_site_fract_y
_atom_site_fract_z
_atom_site_U_iso_or_equiv
_atom_site_adp_type
_atom_site_occupancy
_atom_site_symmetry_multiplicity
_atom_site_calc_flag
_atom_site_refinement_flags
_atom_site_disorder_assembly
_atom_site_disorder_group
Cu1 Cu 0.62178(8) 0.5000 -0.5000 0.0688(6) Uani 1 2 d S . .
Cl1 Cl 0.5000 0.5000 0.0000 0.0412(6) Uani 1 4 d S . .
N1 N 0.6691(3) 0.5889(2) -0.5342(17) 0.0477(11) Uani 1 1 d . . .
C1 C 0.6183(4) 0.6384(3) -0.6426(18) 0.0481(14) Uani 1 1 d . . .
H1 H 0.5604 0.6295 -0.7143 0.058 Uiso 1 1 calc R . .
C2 C 0.6471(4) 0.7015(3) -0.6537(17) 0.0421(13) Uani 1 1 d . . .
H2 H 0.6095 0.7343 -0.7351 0.051 Uiso 1 1 calc R . .
C3 C 0.7319(4) 0.7163(2) -0.5440(19) 0.0408(13) Uani 1 1 d . . .
C4 C 0.7859(4) 0.6640(3) -0.4321(17) 0.0468(15) Uani 1 1 d . . .
H4 H 0.8445 0.6713 -0.3635 0.056 Uiso 1 1 calc R . .
C5 C 0.7512(4) 0.6024(3) -0.4255(17) 0.0514(16) Uani 1 1 d . . .
H5 H 0.7865 0.5684 -0.3413 0.062 Uiso 1 1 calc R . .
N2 N 1.0000 0.6174(9) 0.0000 0.29(3) Uani 0.50 2 d SPDU . .
O1 O 1.000(4) 0.5829(12) 0.322(5) 0.265(15) Uani 0.50 1 d PDU . .
O2 O 1.0000 0.6831(7) 0.0000 0.073(4) Uani 0.50 2 d SPDU . .

loop_
_atom_site_aniso_label
_atom_site_aniso_U_11
_atom_site_aniso_U_22
_atom_site_aniso_U_33
_atom_site_aniso_U_23
_atom_site_aniso_U_13
_atom_site_aniso_U_12
Cu1 0.0705(8) 0.0278(6) 0.1082(11) 0.0058(8) 0.000 0.000
Cl1 0.0412(11) 0.0331(12) 0.0495(13) 0.000 0.000 0.000
N1 0.053(2) 0.033(2) 0.057(3) 0.003(3) -0.002(3) -0.0019(19)
C1 0.048(3) 0.038(3) 0.058(3) -0.003(3) -0.004(3) -0.002(3)
C2 0.046(3) 0.029(3) 0.051(3) 0.001(2) 0.000(2) 0.000(2)
C3 0.048(3) 0.030(3) 0.044(3) 0.000(3) 0.007(3) -0.006(2)
C4 0.046(3) 0.039(3) 0.055(4) 0.004(3) -0.002(3) -0.003(2)
C5 0.051(3) 0.040(3) 0.063(4) 0.004(3) -0.001(3) 0.003(2)
N2 0.28(3) 0.30(3) 0.30(3) 0.000 -0.002(10) 0.000
O1 0.264(17) 0.275(17) 0.255(18) 0.009(10) 0.002(10) 0.000(10)
O2 0.036(5) 0.081(7) 0.102(8) 0.000 0.006(7) 0.000

loop_
_atom_type_symbol
_atom_type_description
_atom_type_scat_dispersion_real
_atom_type_scat_dispersion_imag
_atom_type_scat_source
C C 0.0033 0.0016 'International Tables Vol C Tables 4.2.6.8 and 6.1.1.4'
H H 0.0000 0.0000 'International Tables Vol C Tables 4.2.6.8 and 6.1.1.4'
N N 0.0061 0.0033 'International Tables Vol C Tables 4.2.6.8 and 6.1.1.4'
O O 0.0106 0.0060 'International Tables Vol C Tables 4.2.6.8 and 6.1.1.4'
Cl Cl 0.1484 0.1585 'International Tables Vol C Tables 4.2.6.8 and 6.1.1.4'
Cu Cu 0.3201 1.2651 'International Tables Vol C Tables 4.2.6.8 and 6.1.1.4'

loop_
_geom_angle_atom_site_label_1
_geom_angle_atom_site_label_2
_geom_angle_atom_site_label_3
_geom_angle
_geom_angle_site_symmetry_1
_geom_angle_site_symmetry_3
_geom_angle_publ_flag
N1 Cu1 N1 137.4(3) . 4_564 ?
N1 Cu1 Cl1 102.26(16) . 1_554 ?
N1 Cu1 Cl1 107.60(17) 4_564 1_554 ?
N1 Cu1 Cl1 107.60(17) . . ?
N1 Cu1 Cl1 102.26(16) 4_564 . ?
Cl1 Cu1 Cl1 89.87(4) 1_554 . ?
Cu1 Cl1 Cu1 180.0 2_665 1_556 ?
Cu1 Cl1 Cu1 89.87(4) 2_665 2_666 ?
Cu1 Cl1 Cu1 90.13(4) 1_556 2_666 ?
Cu1 Cl1 Cu1 90.13(4) 2_665 . ?
Cu1 Cl1 Cu1 89.87(4) 1_556 . ?
Cu1 Cl1 Cu1 180.0 2_666 . ?
C5 N1 C1 117.8(5) . . ?
C5 N1 Cu1 120.8(4) . . ?
C1 N1 Cu1 121.2(4) . . ?
N1 C1 C2 123.3(6) . . ?
N1 C1 H1 118.4 . . ?
C2 C1 H1 118.4 . . ?
C1 C2 C3 119.7(5) . . ?
C1 C2 H2 120.1 . . ?
C3 C2 H2 120.1 . . ?
C2 C3 C4 117.1(5) . . ?
C2 C3 C3 123.1(6) . 6_665 ?
C4 C3 C3 119.8(6) . 6_665 ?
C5 C4 C3 119.2(5) . . ?
C5 C4 H4 120.4 . . ?
C3 C4 H4 120.4 . . ?
N1 C5 C4 122.9(6) . . ?
N1 C5 H5 118.6 . . ?
C4 C5 H5 118.6 . . ?
O2 N2 O1 121.0(14) . 3_755 ?
O2 N2 O1 121.0(14) . . ?
O1 N2 O1 118(3) 3_755 . ?
O1 O1 N2 149.0(14) 3_756 . ?

loop_
_geom_bond_atom_site_label_1
_geom_bond_atom_site_label_2
_geom_bond_distance
_geom_bond_site_symmetry_2
_geom_bond_publ_flag
Cu1 N1 1.964(5) . ?
Cu1 N1 1.964(5) 4_564 ?
Cu1 Cl1 2.5948(9) 1_554 ?
Cu1 Cl1 2.5948(9) . ?
Cl1 Cu1 2.5948(9) 2_665 ?
Cl1 Cu1 2.5948(9) 1_556 ?
Cl1 Cu1 2.5948(9) 2_666 ?
N1 C5 1.329(8) . ?
N1 C1 1.333(8) . ?
C1 C2 1.368(9) . ?
C1 H1 0.9300 . ?
C2 C3 1.375(8) . ?
C2 H2 0.9300 . ?
C3 C4 1.408(8) . ?
C3 C3 1.487(9) 6_665 ?
C4 C5 1.371(8) . ?
C4 H4 0.9300 . ?
C5 H5 0.9300 . ?
N2 O2 1.349(10) . ?
N2 O1 1.377(10) 3_755 ?
N2 O1 1.377(10) . ?
O1 O1 1.30(4) 3_756 ?
